data_2241446
loop_
_publ_author_name
'An, Zhe'
'Gao, Jing'
'Harrison, William T. A.'

_publ_section_title
;
 Crystal structures of [Mn(bdc)(Hspar)~2~(H~2~O)~0.25~]&#x00B7;2H~2~O
 containing MnO~6+1~ capped trigonal prisms and
 [Cu(Hspar)~2~](bdc)&#x00B7;2H~2~O containing CuO~4~ squares (Hspar =
 sparfloxacin and bdc = benzene-1,4-dicarboxylate)
;
_journal_coeditor_code SJ5492
_journal_issue 1
_journal_name_full 'Acta Crystallographica Section E'
_journal_page_first 96
_journal_page_last 101
_journal_paper_doi 10.1107/S205698901502424X
_journal_volume 72
_journal_year 2016
_chemical_formula_iupac '[Mn (C8 H4 O4) (C19 H22 F2 N4 O3)2 (H2 O)0.25], 2H2 O'
_chemical_formula_moiety 'C46 H48.50 F4 Mn N8 O10.25, 2(H2 O)'
_chemical_formula_sum 'C46 H52.5 F4 Mn N8 O12.25'
_chemical_formula_weight 1044.40
_chemical_name_systematic
'0.25-Aqua(benzene-1,4-dicarboxylato-\k^2^<i>O</i>,<i>O</i>')bis(sparfloxacin-\k^2^<i>O</i>,<i>O</i>')manganese(II) dihydrate'
_space_group_IT_number 14
_symmetry_cell_setting monoclinic
_symmetry_space_group_name_Hall '-P 2yn'
_symmetry_space_group_name_H-M 'P 1 21/n 1'
_atom_sites_solution_hydrogens geom
_atom_sites_solution_primary direct
_atom_sites_solution_secondary difmap
_audit_creation_method SHELXL97
_cell_angle_alpha 90.00
_cell_angle_beta 106.7250(10)
_cell_angle_gamma 90.00
_cell_formula_units_Z 4
_cell_length_a 13.1128(7)
_cell_length_b 20.8621(12)
_cell_length_c 17.6284(10)
_cell_measurement_reflns_used 3519
_cell_measurement_temperature 296(2)
_cell_measurement_theta_max 20.83
_cell_measurement_theta_min 2.41
_cell_volume 4618.4(4)
_computing_cell_refinement
;
SAINT (Bruker, 2004)
;
_computing_data_collection
;
SMART (Bruker, 2004)
;
_computing_data_reduction
;
SAINT (Bruker, 2004)
;
_computing_molecular_graphics
;
ORTEP-3 for Windows (Farrugia, 2012)
;
_computing_publication_material
;
SHELXL97 (Sheldrick, 2008) and publCIF (Westrip, 2010)
;
_computing_structure_refinement
;
SHELXL97 (Sheldrick, 2008)
;
_computing_structure_solution
;
SHELXS97 (Sheldrick, 2008)
;
_diffrn_ambient_temperature 296(2)
_diffrn_measured_fraction_theta_full 0.998
_diffrn_measured_fraction_theta_max 0.998
_diffrn_measurement_device_type 'Bruker SMART CCD'
_diffrn_measurement_method \w
_diffrn_radiation_monochromator graphite
_diffrn_radiation_source 'fine-focus sealed tube'
_diffrn_radiation_type MoK\a
_diffrn_radiation_wavelength 0.71073
_diffrn_reflns_av_R_equivalents 0.0816
_diffrn_reflns_av_sigmaI/netI 0.0776
_diffrn_reflns_limit_h_max 17
_diffrn_reflns_limit_h_min -16
_diffrn_reflns_limit_k_max 26
_diffrn_reflns_limit_k_min -27
_diffrn_reflns_limit_l_max 22
_diffrn_reflns_limit_l_min -22
_diffrn_reflns_number 43573
_diffrn_reflns_theta_full 27.52
_diffrn_reflns_theta_max 27.52
_diffrn_reflns_theta_min 1.89
_diffrn_standards_decay_% 0
_exptl_absorpt_coefficient_mu 0.376
_exptl_absorpt_correction_T_max 0.9457
_exptl_absorpt_correction_T_min 0.9286
_exptl_absorpt_correction_type multi-scan
_exptl_absorpt_process_details
;
(SADABS; Bruker, 2004)
;
_exptl_crystal_colour colourless
_exptl_crystal_density_diffrn 1.502
_exptl_crystal_density_method 'not measured'
_exptl_crystal_description prism
_exptl_crystal_F_000 2174
_exptl_crystal_size_max 0.20
_exptl_crystal_size_mid 0.18
_exptl_crystal_size_min 0.15
_refine_diff_density_max 0.594
_refine_diff_density_min -0.340
_refine_ls_extinction_method none
_refine_ls_goodness_of_fit_ref 1.038
_refine_ls_hydrogen_treatment constr
_refine_ls_matrix_type full
_refine_ls_number_parameters 648
_refine_ls_number_reflns 10603
_refine_ls_number_restraints 0
_refine_ls_restrained_S_all 1.038
_refine_ls_R_factor_all 0.1223
_refine_ls_R_factor_gt 0.0592
_refine_ls_shift/su_max 0.001
_refine_ls_shift/su_mean 0.000
_refine_ls_structure_factor_coef Fsqd
_refine_ls_weighting_details 'calc w=1/[\s^2^(Fo^2^)+(0.0624P)^2^+0.3922P] where P=(Fo^2^+2Fc^2^)/3'
_refine_ls_weighting_scheme calc
_refine_ls_wR_factor_gt 0.1284
_refine_ls_wR_factor_ref 0.1548
_reflns_number_gt 5832
_reflns_number_total 10603
_reflns_threshold_expression I>2\s(I)
_cod_data_source_file sj5492sup1.cif
_cod_data_source_block I
_cod_depositor_comments
;Adding full bibliography for 2241446--2241447.cif.

 Adding full bibliography for 2241446--2241447.cif.
;
_cod_original_sg_symbol_H-M 'P 21/n'
_cod_original_formula_sum 'C46 H52.50 F4 Mn N8 O12.25'
_cod_database_code 2241446
_cod_database_fobs_code 2241446

loop_
_symmetry_equiv_pos_as_xyz
'x, y, z'
'-x+1/2, y+1/2, -z+1/2'
'-x, -y, -z'
'x-1/2, -y-1/2, z-1/2'

loop_
_atom_site_type_symbol
_atom_site_label
_atom_site_fract_x
_atom_site_fract_y
_atom_site_fract_z
_atom_site_U_iso_or_equiv
_atom_site_adp_type
_atom_site_calc_flag
_atom_site_refinement_flags
_atom_site_occupancy
_atom_site_symmetry_multiplicity
Mn Mn1 0.24557(4) 0.50546(2) -0.08355(3) 0.03353(14) Uani d . 1 1
C C1 0.3662(3) 0.37777(17) -0.0926(2) 0.0436(8) Uani d . 1 1
C C2 0.3073(2) 0.34168(14) -0.04545(17) 0.0343(7) Uani d . 1 1
C C3 0.2279(2) 0.36801(15) -0.01256(16) 0.0328(7) Uani d . 1 1
C C4 0.1766(2) 0.32345(14) 0.02819(17) 0.0341(7) Uani d . 1 1
C C5 0.0966(2) 0.34353(16) 0.06350(18) 0.0388(8) Uani d . 1 1
C C6 0.0445(3) 0.29665(18) 0.0930(2) 0.0488(9) Uani d . 1 1
C C7 0.0655(3) 0.23150(18) 0.0926(2) 0.0530(10) Uani d . 1 1
C C8 0.1433(3) 0.21331(16) 0.0586(2) 0.0497(9) Uani d . 1 1
C C9 0.2041(2) 0.25707(15) 0.03201(18) 0.0380(8) Uani d . 1 1
C C10 0.3369(2) 0.27935(15) -0.02990(18) 0.0391(8) Uani d . 1 1
H H10 0.3935 0.2647 -0.0470 0.047 Uiso calc R 1 1
C C11 0.3414(3) 0.17419(15) 0.0295(2) 0.0467(9) Uani d . 1 1
H H11 0.3110 0.1386 -0.0061 0.056 Uiso calc R 1 1
C C12 0.3858(3) 0.15806(17) 0.1143(2) 0.0547(10) Uani d . 1 1
H H12A 0.3813 0.1138 0.1299 0.066 Uiso calc R 1 1
H H12B 0.3788 0.1896 0.1529 0.066 Uiso calc R 1 1
C C13 0.4591(3) 0.17312(19) 0.0659(2) 0.0644(11) Uani d . 1 1
H H13A 0.4988 0.1380 0.0520 0.077 Uiso calc R 1 1
H H13B 0.4963 0.2139 0.0750 0.077 Uiso calc R 1 1
C C14 -0.0986(3) 0.1819(2) 0.1131(2) 0.0652(11) Uani d . 1 1
H H14A -0.1236 0.1457 0.0781 0.078 Uiso calc R 1 1
H H14B -0.1331 0.2202 0.0867 0.078 Uiso calc R 1 1
C C15 -0.1268(3) 0.1725(2) 0.1865(2) 0.0589(10) Uani d . 1 1
H H15 -0.1085 0.2120 0.2175 0.071 Uiso calc R 1 1
C C16 0.0533(3) 0.12232(19) 0.2441(2) 0.0574(10) Uani d . 1 1
H H16 0.0815 0.1602 0.2763 0.069 Uiso calc R 1 1
C C17 0.0725(3) 0.1306(2) 0.1677(3) 0.0833(15) Uani d . 1 1
H H17A 0.0476 0.0932 0.1349 0.100 Uiso calc R 1 1
H H17B 0.1483 0.1353 0.1747 0.100 Uiso calc R 1 1
C C18 -0.2450(3) 0.1593(2) 0.1752(3) 0.0715(12) Uani d . 1 1
H H18A -0.2859 0.1964 0.1527 0.107 Uiso calc R 1 1
H H18B -0.2560 0.1499 0.2256 0.107 Uiso calc R 1 1
H H18C -0.2673 0.1234 0.1403 0.107 Uiso calc R 1 1
C C19 0.1081(3) 0.06386(17) 0.2888(2) 0.0610(11) Uani d . 1 1
H H19A 0.0833 0.0261 0.2579 0.091 Uiso calc R 1 1
H H19B 0.0922 0.0607 0.3385 0.091 Uiso calc R 1 1
H H19C 0.1837 0.0678 0.2982 0.091 Uiso calc R 1 1
N N1 0.0748(2) 0.40641(14) 0.07178(16) 0.0518(8) Uani d . 1 1
H H1A 0.0284 0.4170 0.0955 0.062 Uiso calc R 1 1
H H1B 0.1074 0.4356 0.0533 0.062 Uiso calc R 1 1
N N2 0.2918(2) 0.23737(12) 0.00780(15) 0.0383(6) Uani d . 1 1
N N3 0.0158(2) 0.18803(16) 0.1292(2) 0.0799(12) Uani d . 1 1
N N4 -0.0632(2) 0.11872(13) 0.23537(16) 0.0450(7) Uani d . 1 1
H H4A -0.0731 0.1195 0.2838 0.054 Uiso calc R 1 1
H H4B -0.0884 0.0811 0.2126 0.054 Uiso calc R 1 1
O O1 0.4253(2) 0.34607(12) -0.12306(16) 0.0638(7) Uani d . 1 1
O O2 0.3552(2) 0.43743(11) -0.10042(16) 0.0626(7) Uani d . 1 1
O O3 0.20213(16) 0.42675(10) -0.01847(12) 0.0388(5) Uani d . 1 1
F F1 -0.02880(15) 0.31754(10) 0.12892(12) 0.0642(6) Uani d . 1 1
F F2 0.15513(17) 0.14946(10) 0.04660(15) 0.0718(7) Uani d . 1 1
C C20 0.3488(3) 0.64075(16) -0.07543(19) 0.0410(8) Uani d . 1 1
C C21 0.3025(2) 0.66361(14) -0.01229(17) 0.0327(7) Uani d . 1 1
C C22 0.2345(2) 0.62688(14) 0.02221(16) 0.0304(7) Uani d . 1 1
C C23 0.1873(2) 0.66087(14) 0.07591(16) 0.0306(7) Uani d . 1 1
C C24 0.1099(2) 0.63154(14) 0.10809(17) 0.0330(7) Uani d . 1 1
C C25 0.0609(2) 0.66937(16) 0.15148(19) 0.0391(8) Uani d . 1 1
C C26 0.0803(2) 0.73363(16) 0.1662(2) 0.0418(8) Uani d . 1 1
C C27 0.1566(3) 0.76117(15) 0.1359(2) 0.0421(8) Uani d . 1 1
C C28 0.2130(2) 0.72662(15) 0.09484(18) 0.0340(7) Uani d . 1 1
C C29 0.3311(2) 0.72359(15) 0.01592(18) 0.0366(7) Uani d . 1 1
H H29 0.3808 0.7449 -0.0033 0.044 Uiso calc R 1 1
C C30 0.3460(3) 0.81431(15) 0.1034(2) 0.0458(9) Uani d . 1 1
H H30 0.3127 0.8543 0.0793 0.055 Uiso calc R 1 1
C C31 0.3993(3) 0.81582(18) 0.1898(2) 0.0588(10) Uani d . 1 1
H H31A 0.3964 0.7774 0.2201 0.071 Uiso calc R 1 1
H H31B 0.3976 0.8557 0.2177 0.071 Uiso calc R 1 1
C C32 0.4648(3) 0.81376(19) 0.1328(3) 0.0674(12) Uani d . 1 1
H H32A 0.5023 0.8524 0.1261 0.081 Uiso calc R 1 1
H H32B 0.5012 0.7740 0.1285 0.081 Uiso calc R 1 1
C C33 -0.0843(2) 0.76537(17) 0.2025(2) 0.0481(9) Uani d . 1 1
H H33A -0.0922 0.7443 0.2495 0.058 Uiso calc R 1 1
H H33B -0.1194 0.7394 0.1568 0.058 Uiso calc R 1 1
C C34 -0.1347(2) 0.83148(17) 0.19441(19) 0.0437(8) Uani d . 1 1
H H34 -0.1318 0.8506 0.1443 0.052 Uiso calc R 1 1
C C35 0.0423(2) 0.87778(15) 0.27129(18) 0.0380(8) Uani d . 1 1
H H35 0.0548 0.9011 0.2266 0.046 Uiso calc R 1 1
C C36 0.0863(2) 0.81119(15) 0.2745(2) 0.0439(8) Uani d . 1 1
H H36A 0.1603 0.8135 0.2747 0.053 Uiso calc R 1 1
H H36B 0.0840 0.7909 0.3235 0.053 Uiso calc R 1 1
C C37 -0.2504(3) 0.8294(2) 0.1959(2) 0.0652(11) Uani d . 1 1
H H37A -0.2536 0.8123 0.2457 0.098 Uiso calc R 1 1
H H37B -0.2908 0.8025 0.1537 0.098 Uiso calc R 1 1
H H37C -0.2794 0.8719 0.1892 0.098 Uiso calc R 1 1
C C38 0.0920(3) 0.91361(16) 0.3473(2) 0.0535(10) Uani d . 1 1
H H38A 0.0518 0.9518 0.3487 0.080 Uiso calc R 1 1
H H38B 0.1639 0.9250 0.3500 0.080 Uiso calc R 1 1
H H38C 0.0921 0.8868 0.3916 0.080 Uiso calc R 1 1
N N5 0.0885(2) 0.56800(12) 0.10051(15) 0.0446(7) Uani d . 1 1
H H5A 0.0444 0.5513 0.1227 0.053 Uiso calc R 1 1
H H5B 0.1189 0.5444 0.0735 0.053 Uiso calc R 1 1
N N6 0.2939(2) 0.75471(11) 0.06912(15) 0.0360(6) Uani d . 1 1
N N7 0.0278(2) 0.77193(14) 0.20811(18) 0.0532(8) Uani d . 1 1
N N8 -0.07495(19) 0.87282(12) 0.26085(14) 0.0377(6) Uani d . 1 1
H H8A -0.0846 0.8576 0.3060 0.045 Uiso calc R 1 1
H H8B -0.1030 0.9125 0.2533 0.045 Uiso calc R 1 1
O O4 0.4009(2) 0.68048(11) -0.10270(14) 0.0559(7) Uani d . 1 1
O O5 0.3336(2) 0.58419(12) -0.10073(15) 0.0627(8) Uani d . 1 1
O O6 0.21452(16) 0.56810(10) 0.00687(12) 0.0382(5) Uani d . 1 1
F F3 -0.00977(15) 0.63937(9) 0.18330(11) 0.0524(5) Uani d . 1 1
F F4 0.16868(16) 0.82596(9) 0.14286(13) 0.0595(6) Uani d . 1 1
C C39 -0.0089(2) 0.50896(15) -0.28773(18) 0.0386(8) Uani d . 1 1
C C40 -0.1129(3) 0.51354(16) -0.28443(19) 0.0417(8) Uani d . 1 1
H H40 -0.1266 0.5163 -0.2356 0.050 Uiso calc R 1 1
C C41 -0.1973(3) 0.51408(16) -0.35408(19) 0.0433(8) Uani d . 1 1
H H41 -0.2669 0.5175 -0.3513 0.052 Uiso calc R 1 1
C C42 -0.1783(3) 0.50961(15) -0.42676(18) 0.0396(8) Uani d . 1 1
C C43 -0.0744(3) 0.50486(19) -0.4288(2) 0.0557(10) Uani d . 1 1
H H43 -0.0608 0.5012 -0.4776 0.067 Uiso calc R 1 1
C C44 0.0102(3) 0.50530(18) -0.3607(2) 0.0544(10) Uani d . 1 1
H H44 0.0797 0.5032 -0.3640 0.065 Uiso calc R 1 1
C C45 0.0824(3) 0.50855(15) -0.21292(19) 0.0383(8) Uani d . 1 1
C C46 -0.2660(3) 0.50852(18) -0.5041(2) 0.0501(9) Uani d . 1 1
O O7 0.17498(19) 0.50044(13) -0.21779(14) 0.0646(8) Uani d . 1 1
O O8 0.06601(16) 0.51510(10) -0.14685(12) 0.0407(5) Uani d . 1 1
O O9 -0.2441(2) 0.48093(17) -0.56076(15) 0.0837(10) Uani d . 1 1
O O10 -0.3529(2) 0.53337(14) -0.50676(15) 0.0693(8) Uani d . 1 1
O O11 0.65934(16) 0.49527(10) 0.28884(12) 0.0432(6) Uani d . 1 1
H H1W 0.6939 0.4892 0.3369 0.052 Uiso d R 1 1
H H2W 0.7131 0.4987 0.2717 0.052 Uiso d R 1 1
O O12 0.4787(2) 0.45928(17) 0.39436(16) 0.0930(10) Uani d . 1 1
H H3W 0.4443 0.4509 0.4274 0.112 Uiso d R 1 1
H H4W 0.5267 0.4809 0.4268 0.112 Uiso d R 1 1
O O13 0.4286(9) 0.5077(5) 0.0220(7) 0.076(3) Uiso d P 0.25 1
H H5W 0.4567 0.5407 0.0593 0.091 Uiso d PR 0.25 1
H H6W 0.5000 0.5000 0.0000 0.091 Uiso d SPR 0.50 2

loop_
_atom_site_aniso_label
_atom_site_aniso_U_11
_atom_site_aniso_U_22
_atom_site_aniso_U_33
_atom_site_aniso_U_12
_atom_site_aniso_U_13
_atom_site_aniso_U_23
Mn1 0.0424(3) 0.0305(3) 0.0320(2) -0.0020(2) 0.0176(2) -0.0009(2)
C1 0.046(2) 0.041(2) 0.049(2) 0.0027(16) 0.0222(16) 0.0071(17)
C2 0.0387(18) 0.0330(18) 0.0333(17) -0.0017(14) 0.0137(14) 0.0015(13)
C3 0.0371(17) 0.0343(18) 0.0263(15) -0.0020(14) 0.0081(13) 0.0003(13)
C4 0.0339(17) 0.0375(18) 0.0317(16) 0.0003(14) 0.0106(13) 0.0061(13)
C5 0.0384(19) 0.042(2) 0.0365(18) 0.0061(15) 0.0120(14) 0.0119(15)
C6 0.039(2) 0.065(3) 0.049(2) 0.0115(18) 0.0243(16) 0.0196(18)
C7 0.040(2) 0.058(2) 0.066(2) 0.0037(18) 0.0230(18) 0.025(2)
C8 0.047(2) 0.036(2) 0.069(3) 0.0022(16) 0.0215(19) 0.0094(18)
C9 0.0375(18) 0.0371(19) 0.0399(18) -0.0018(15) 0.0119(15) 0.0057(14)
C10 0.0423(19) 0.041(2) 0.0382(18) -0.0003(15) 0.0189(15) 0.0016(15)
C11 0.054(2) 0.0290(19) 0.060(2) 0.0003(16) 0.0196(18) 0.0022(16)
C12 0.068(3) 0.038(2) 0.057(2) 0.0013(18) 0.017(2) 0.0057(17)
C13 0.053(2) 0.049(2) 0.097(3) 0.0092(19) 0.029(2) 0.016(2)
C14 0.049(2) 0.069(3) 0.084(3) 0.006(2) 0.029(2) 0.027(2)
C15 0.046(2) 0.065(3) 0.074(3) 0.0120(19) 0.032(2) 0.018(2)
C16 0.047(2) 0.058(3) 0.071(3) 0.0030(18) 0.0230(19) 0.018(2)
C17 0.059(3) 0.086(3) 0.118(4) 0.025(2) 0.046(3) 0.062(3)
C18 0.048(2) 0.081(3) 0.095(3) 0.006(2) 0.035(2) 0.024(3)
C19 0.066(3) 0.047(2) 0.070(3) 0.0023(19) 0.019(2) 0.0178(19)
N1 0.0566(19) 0.0507(19) 0.0611(19) 0.0077(15) 0.0377(15) 0.0062(15)
N2 0.0419(16) 0.0286(15) 0.0485(16) 0.0008(12) 0.0195(13) 0.0028(12)
N3 0.0408(19) 0.079(3) 0.131(3) 0.0176(17) 0.0425(19) 0.071(2)
N4 0.0458(17) 0.0467(18) 0.0501(17) -0.0003(14) 0.0260(13) 0.0048(14)
O1 0.0841(19) 0.0505(16) 0.0784(19) 0.0172(14) 0.0578(16) 0.0129(13)
O2 0.0676(17) 0.0416(16) 0.100(2) 0.0070(13) 0.0576(16) 0.0205(14)
O3 0.0457(13) 0.0321(13) 0.0436(13) 0.0036(10) 0.0209(10) 0.0044(10)
F1 0.0519(13) 0.0850(16) 0.0689(14) 0.0212(11) 0.0385(11) 0.0319(12)
F2 0.0669(15) 0.0401(13) 0.118(2) -0.0066(11) 0.0416(13) 0.0121(12)
C20 0.052(2) 0.040(2) 0.0397(18) -0.0097(16) 0.0279(16) -0.0038(15)
C21 0.0347(17) 0.0329(17) 0.0338(16) -0.0065(14) 0.0154(13) -0.0029(13)
C22 0.0345(17) 0.0328(18) 0.0255(15) -0.0014(13) 0.0111(12) -0.0015(13)
C23 0.0295(16) 0.0346(17) 0.0296(15) -0.0033(13) 0.0114(13) -0.0007(13)
C24 0.0351(17) 0.0347(18) 0.0317(16) -0.0057(14) 0.0137(13) -0.0023(13)
C25 0.0353(18) 0.046(2) 0.0446(19) -0.0070(15) 0.0252(15) -0.0051(15)
C26 0.0342(18) 0.047(2) 0.051(2) 0.0016(15) 0.0229(15) -0.0113(16)
C27 0.0406(19) 0.0324(19) 0.059(2) -0.0032(15) 0.0237(17) -0.0113(16)
C28 0.0299(16) 0.0356(18) 0.0397(17) -0.0036(14) 0.0151(14) -0.0019(14)
C29 0.0374(18) 0.0364(18) 0.0421(18) -0.0039(15) 0.0214(14) 0.0006(15)
C30 0.051(2) 0.0261(18) 0.067(2) -0.0064(15) 0.0277(18) -0.0099(16)
C31 0.065(3) 0.048(2) 0.063(3) -0.0039(19) 0.017(2) -0.0184(19)
C32 0.048(2) 0.056(3) 0.105(3) -0.0159(19) 0.033(2) -0.031(2)
C33 0.0345(19) 0.055(2) 0.060(2) -0.0084(16) 0.0215(16) -0.0211(18)
C34 0.0398(19) 0.057(2) 0.0363(18) -0.0026(16) 0.0144(15) -0.0093(16)
C35 0.0423(19) 0.0405(19) 0.0336(17) -0.0063(15) 0.0146(14) 0.0005(14)
C36 0.0354(19) 0.048(2) 0.052(2) -0.0035(16) 0.0185(16) -0.0131(17)
C37 0.042(2) 0.077(3) 0.080(3) -0.004(2) 0.0228(19) -0.028(2)
C38 0.072(3) 0.037(2) 0.045(2) -0.0032(18) 0.0061(18) 0.0001(16)
N5 0.0535(17) 0.0410(17) 0.0513(17) -0.0104(13) 0.0345(14) -0.0059(13)
N6 0.0394(15) 0.0280(14) 0.0470(16) -0.0041(11) 0.0226(12) -0.0065(12)
N7 0.0319(15) 0.064(2) 0.071(2) -0.0095(14) 0.0270(14) -0.0376(17)
N8 0.0455(16) 0.0370(15) 0.0344(14) 0.0041(12) 0.0177(12) 0.0004(12)
O4 0.0775(18) 0.0497(15) 0.0598(16) -0.0206(13) 0.0504(14) -0.0114(12)
O5 0.091(2) 0.0476(16) 0.0744(18) -0.0278(14) 0.0633(16) -0.0244(13)
O6 0.0501(13) 0.0321(13) 0.0400(12) -0.0090(10) 0.0251(10) -0.0071(10)
F3 0.0562(12) 0.0552(13) 0.0614(13) -0.0126(10) 0.0417(10) -0.0118(10)
F4 0.0617(13) 0.0364(12) 0.0949(16) -0.0015(10) 0.0457(12) -0.0127(11)
C39 0.0347(18) 0.044(2) 0.0374(17) -0.0039(15) 0.0105(14) 0.0026(15)
C40 0.0397(19) 0.053(2) 0.0344(17) 0.0005(16) 0.0143(14) 0.0001(15)
C41 0.0341(18) 0.055(2) 0.0433(19) -0.0001(15) 0.0145(15) -0.0023(16)
C42 0.0400(19) 0.043(2) 0.0354(17) -0.0008(15) 0.0105(14) 0.0024(14)
C43 0.048(2) 0.094(3) 0.0303(18) -0.006(2) 0.0192(15) -0.0058(18)
C44 0.0374(19) 0.088(3) 0.041(2) -0.0055(19) 0.0171(16) 0.0001(19)
C45 0.0412(19) 0.0384(19) 0.0376(18) -0.0061(15) 0.0152(15) -0.0006(14)
C46 0.049(2) 0.063(3) 0.0366(19) -0.0037(19) 0.0100(16) 0.0060(17)
O7 0.0348(14) 0.119(2) 0.0441(14) 0.0013(14) 0.0173(11) -0.0041(14)
O8 0.0404(13) 0.0515(14) 0.0339(12) -0.0040(10) 0.0163(10) -0.0003(10)
O9 0.0639(19) 0.145(3) 0.0373(15) 0.0127(18) 0.0075(13) -0.0132(17)
O10 0.0480(17) 0.096(2) 0.0560(16) 0.0152(16) 0.0026(13) -0.0057(15)
O11 0.0371(12) 0.0573(15) 0.0366(12) -0.0025(11) 0.0128(10) 0.0039(10)
O12 0.076(2) 0.146(3) 0.0573(18) -0.027(2) 0.0191(15) -0.0331(19)

loop_
_atom_type_symbol
_atom_type_description
_atom_type_scat_dispersion_real
_atom_type_scat_dispersion_imag
_atom_type_scat_source
C C 0.0033 0.0016 'International Tables Vol C Tables 4.2.6.8 and 6.1.1.4'
H H 0.0000 0.0000 'International Tables Vol C Tables 4.2.6.8 and 6.1.1.4'
N N 0.0061 0.0033 'International Tables Vol C Tables 4.2.6.8 and 6.1.1.4'
O O 0.0106 0.0060 'International Tables Vol C Tables 4.2.6.8 and 6.1.1.4'
F F 0.0171 0.0103 'International Tables Vol C Tables 4.2.6.8 and 6.1.1.4'
Mn Mn 0.3368 0.7283 'International Tables Vol C Tables 4.2.6.8 and 6.1.1.4'

loop_
_geom_angle_atom_site_label_1
_geom_angle_atom_site_label_2
_geom_angle_atom_site_label_3
_geom_angle
_geom_angle_publ_flag
O5 Mn1 O2 94.69(10) y
O5 Mn1 O3 156.29(10) y
O2 Mn1 O3 81.86(8) y
O5 Mn1 O6 82.05(8) y
O2 Mn1 O6 141.70(10) y
O3 Mn1 O6 86.26(8) y
O5 Mn1 O7 87.81(10) y
O2 Mn1 O7 84.96(10) y
O3 Mn1 O7 115.05(9) y
O6 Mn1 O7 132.68(9) y
O5 Mn1 O8 113.13(10) y
O2 Mn1 O8 129.45(10) y
O3 Mn1 O8 86.27(8) y
O6 Mn1 O8 85.54(8) y
O7 Mn1 O8 56.58(8) y
O1 C1 O2 122.8(3) ?
O1 C1 C2 117.1(3) ?
O2 C1 C2 120.0(3) ?
C10 C2 C3 118.7(3) ?
C10 C2 C1 115.6(3) ?
C3 C2 C1 125.6(3) ?
O3 C3 C2 122.9(3) ?
O3 C3 C4 120.6(3) ?
C2 C3 C4 116.5(3) ?
C9 C4 C5 118.1(3) ?
C9 C4 C3 119.9(3) ?
C5 C4 C3 122.0(3) ?
N1 C5 C6 120.2(3) ?
N1 C5 C4 122.2(3) ?
C6 C5 C4 117.5(3) ?
F1 C6 C5 116.1(3) ?
F1 C6 C7 118.8(3) ?
C5 C6 C7 125.0(3) ?
C8 C7 N3 122.1(3) ?
C8 C7 C6 116.4(3) ?
N3 C7 C6 121.4(3) ?
F2 C8 C7 117.9(3) ?
F2 C8 C9 119.4(3) ?
C7 C8 C9 122.6(3) ?
C8 C9 N2 121.0(3) ?
C8 C9 C4 119.7(3) ?
N2 C9 C4 119.3(3) ?
N2 C10 C2 125.8(3) ?
N2 C10 H10 117.1 ?
C2 C10 H10 117.1 ?
N2 C11 C12 118.9(3) ?
N2 C11 C13 116.8(3) ?
C12 C11 C13 60.3(2) ?
N2 C11 H11 116.4 ?
C12 C11 H11 116.4 ?
C13 C11 H11 116.4 ?
C11 C12 C13 60.3(2) ?
C11 C12 H12A 117.7 ?
C13 C12 H12A 117.7 ?
C11 C12 H12B 117.7 ?
C13 C12 H12B 117.7 ?
H12A C12 H12B 114.9 ?
C12 C13 C11 59.4(2) ?
C12 C13 H13A 117.8 ?
C11 C13 H13A 117.8 ?
C12 C13 H13B 117.8 ?
C11 C13 H13B 117.8 ?
H13A C13 H13B 115.0 ?
N3 C14 C15 110.5(3) ?
N3 C14 H14A 109.6 ?
C15 C14 H14A 109.6 ?
N3 C14 H14B 109.6 ?
C15 C14 H14B 109.6 ?
H14A C14 H14B 108.1 ?
C14 C15 N4 111.6(3) ?
C14 C15 C18 114.5(3) ?
N4 C15 C18 108.2(3) ?
C14 C15 H15 107.4 ?
N4 C15 H15 107.4 ?
C18 C15 H15 107.4 ?
C17 C16 N4 110.9(3) ?
C17 C16 C19 113.2(3) ?
N4 C16 C19 109.4(3) ?
C17 C16 H16 107.7 ?
N4 C16 H16 107.7 ?
C19 C16 H16 107.7 ?
C16 C17 N3 109.0(4) ?
C16 C17 H17A 109.9 ?
N3 C17 H17A 109.9 ?
C16 C17 H17B 109.9 ?
N3 C17 H17B 109.9 ?
H17A C17 H17B 108.3 ?
C15 C18 H18A 109.5 ?
C15 C18 H18B 109.5 ?
H18A C18 H18B 109.5 ?
C15 C18 H18C 109.5 ?
H18A C18 H18C 109.5 ?
H18B C18 H18C 109.5 ?
C16 C19 H19A 109.5 ?
C16 C19 H19B 109.5 ?
H19A C19 H19B 109.5 ?
C16 C19 H19C 109.5 ?
H19A C19 H19C 109.5 ?
H19B C19 H19C 109.5 ?
C5 N1 H1A 120.0 ?
C5 N1 H1B 120.0 ?
H1A N1 H1B 120.0 ?
C10 N2 C9 118.7(3) ?
C10 N2 C11 119.4(3) ?
C9 N2 C11 121.7(3) ?
C7 N3 C14 124.6(3) ?
C7 N3 C17 120.4(3) ?
C14 N3 C17 112.1(3) ?
C16 N4 C15 113.7(3) ?
C16 N4 H4A 108.8 ?
C15 N4 H4A 108.8 ?
C16 N4 H4B 108.8 ?
C15 N4 H4B 108.8 ?
H4A N4 H4B 107.7 ?
C1 O2 Mn1 135.6(2) ?
C3 O3 Mn1 132.10(19) ?
O4 C20 O5 122.2(3) ?
O4 C20 C21 117.3(3) ?
O5 C20 C21 120.5(3) ?
C29 C21 C22 118.4(3) ?
C29 C21 C20 116.0(3) ?
C22 C21 C20 125.5(3) ?
O6 C22 C21 122.8(3) ?
O6 C22 C23 120.6(3) ?
C21 C22 C23 116.6(3) ?
C28 C23 C24 117.6(3) ?
C28 C23 C22 120.2(3) ?
C24 C23 C22 122.1(3) ?
N5 C24 C25 119.9(3) ?
N5 C24 C23 121.9(3) ?
C25 C24 C23 118.1(3) ?
F3 C25 C26 118.7(3) ?
F3 C25 C24 116.4(3) ?
C26 C25 C24 124.8(3) ?
C25 C26 C27 116.5(3) ?
C25 C26 N7 124.3(3) ?
C27 C26 N7 119.1(3) ?
F4 C27 C28 120.0(3) ?
F4 C27 C26 117.0(3) ?
C28 C27 C26 122.8(3) ?
C27 C28 N6 121.6(3) ?
C27 C28 C23 119.9(3) ?
N6 C28 C23 118.5(3) ?
N6 C29 C21 125.7(3) ?
N6 C29 H29 117.2 ?
C21 C29 H29 117.2 ?
N6 C30 C31 118.0(3) ?
N6 C30 C32 117.0(3) ?
C31 C30 C32 60.5(3) ?
N6 C30 H30 116.6 ?
C31 C30 H30 116.6 ?
C32 C30 H30 116.6 ?
C30 C31 C32 60.1(2) ?
C30 C31 H31A 117.8 ?
C32 C31 H31A 117.8 ?
C30 C31 H31B 117.8 ?
C32 C31 H31B 117.8 ?
H31A C31 H31B 114.9 ?
C30 C32 C31 59.4(2) ?
C30 C32 H32A 117.8 ?
C31 C32 H32A 117.8 ?
C30 C32 H32B 117.8 ?
C31 C32 H32B 117.8 ?
H32A C32 H32B 115.0 ?
N7 C33 C34 109.1(3) ?
N7 C33 H33A 109.9 ?
C34 C33 H33A 109.9 ?
N7 C33 H33B 109.9 ?
C34 C33 H33B 109.9 ?
H33A C33 H33B 108.3 ?
N8 C34 C33 109.7(3) ?
N8 C34 C37 107.8(3) ?
C33 C34 C37 112.4(3) ?
N8 C34 H34 109.0 ?
C33 C34 H34 109.0 ?
C37 C34 H34 109.0 ?
N8 C35 C36 108.1(2) ?
N8 C35 C38 108.0(3) ?
C36 C35 C38 111.2(3) ?
N8 C35 H35 109.8 ?
C36 C35 H35 109.8 ?
C38 C35 H35 109.8 ?
N7 C36 C35 112.6(3) ?
N7 C36 H36A 109.1 ?
C35 C36 H36A 109.1 ?
N7 C36 H36B 109.1 ?
C35 C36 H36B 109.1 ?
H36A C36 H36B 107.8 ?
C34 C37 H37A 109.5 ?
C34 C37 H37B 109.5 ?
H37A C37 H37B 109.5 ?
C34 C37 H37C 109.5 ?
H37A C37 H37C 109.5 ?
H37B C37 H37C 109.5 ?
C35 C38 H38A 109.5 ?
C35 C38 H38B 109.5 ?
H38A C38 H38B 109.5 ?
C35 C38 H38C 109.5 ?
H38A C38 H38C 109.5 ?
H38B C38 H38C 109.5 ?
C24 N5 H5A 120.0 ?
C24 N5 H5B 120.0 ?
H5A N5 H5B 120.0 ?
C29 N6 C28 119.1(3) ?
C29 N6 C30 118.6(3) ?
C28 N6 C30 122.0(3) ?
C26 N7 C33 123.6(3) ?
C26 N7 C36 121.4(3) ?
C33 N7 C36 113.5(2) ?
C34 N8 C35 115.3(2) ?
C34 N8 H8A 108.4 ?
C35 N8 H8A 108.4 ?
C34 N8 H8B 108.4 ?
C35 N8 H8B 108.4 ?
H8A N8 H8B 107.5 ?
C20 O5 Mn1 136.7(2) ?
C22 O6 Mn1 131.53(18) ?
C44 C39 C40 119.2(3) ?
C44 C39 C45 120.3(3) ?
C40 C39 C45 120.6(3) ?
C39 C40 C41 120.3(3) ?
C39 C40 H40 119.9 ?
C41 C40 H40 119.9 ?
C42 C41 C40 120.5(3) ?
C42 C41 H41 119.8 ?
C40 C41 H41 119.8 ?
C43 C42 C41 118.3(3) ?
C43 C42 C46 118.5(3) ?
C41 C42 C46 123.1(3) ?
C42 C43 C44 122.1(3) ?
C42 C43 H43 119.0 ?
C44 C43 H43 119.0 ?
C43 C44 C39 119.6(3) ?
C43 C44 H44 120.2 ?
C39 C44 H44 120.2 ?
O8 C45 O7 120.5(3) ?
O8 C45 C39 120.6(3) ?
O7 C45 C39 118.9(3) ?
O10 C46 O9 125.4(3) ?
O10 C46 C42 118.7(3) ?
O9 C46 C42 115.9(3) ?
C45 O7 Mn1 91.98(19) ?
C45 O8 Mn1 90.91(19) ?
H1W O11 H2W 96.2 ?
H3W O12 H4W 94.9 ?
H5W O13 H6W 98.4 ?

loop_
_geom_bond_atom_site_label_1
_geom_bond_atom_site_label_2
_geom_bond_distance
_geom_bond_publ_flag
Mn1 O5 2.079(2) y
Mn1 O2 2.102(2) y
Mn1 O3 2.171(2) y
Mn1 O6 2.188(2) y
Mn1 O7 2.282(2) y
Mn1 O8 2.306(2) y
Mn1 O13 2.580(12) y
C1 O1 1.251(4) y
C1 O2 1.256(4) y
C1 C2 1.491(4) ?
C2 C10 1.362(4) ?
C2 C3 1.439(4) ?
C3 O3 1.267(3) ?
C3 C4 1.452(4) ?
C4 C9 1.428(4) ?
C4 C5 1.429(4) ?
C5 N1 1.359(4) ?
C5 C6 1.377(4) ?
C6 F1 1.367(4) ?
C6 C7 1.387(5) ?
C7 C8 1.377(5) ?
C7 N3 1.381(4) ?
C8 F2 1.364(4) ?
C8 C9 1.380(4) ?
C9 N2 1.398(4) ?
C10 N2 1.336(4) ?
C10 H10 0.9300 ?
C11 N2 1.471(4) ?
C11 C12 1.478(5) ?
C11 C13 1.491(5) ?
C11 H11 0.9800 ?
C12 C13 1.491(5) ?
C12 H12A 0.9700 ?
C12 H12B 0.9700 ?
C13 H13A 0.9700 ?
C13 H13B 0.9700 ?
C14 N3 1.450(4) ?
C14 C15 1.457(5) ?
C14 H14A 0.9700 ?
C14 H14B 0.9700 ?
C15 N4 1.511(4) ?
C15 C18 1.530(5) ?
C15 H15 0.9800 ?
C16 C17 1.450(5) ?
C16 N4 1.493(4) ?
C16 C19 1.516(5) ?
C16 H16 0.9800 ?
C17 N3 1.470(4) ?
C17 H17A 0.9700 ?
C17 H17B 0.9700 ?
C18 H18A 0.9600 ?
C18 H18B 0.9600 ?
C18 H18C 0.9600 ?
C19 H19A 0.9600 ?
C19 H19B 0.9600 ?
C19 H19C 0.9600 ?
N1 H1A 0.8600 ?
N1 H1B 0.8600 ?
N4 H4A 0.9000 ?
N4 H4B 0.9000 ?
C20 O4 1.254(4) y
C20 O5 1.257(4) y
C20 C21 1.492(4) ?
C21 C29 1.359(4) ?
C21 C22 1.436(4) ?
C22 O6 1.267(3) ?
C22 C23 1.457(4) ?
C23 C28 1.429(4) ?
C23 C24 1.434(4) ?
C24 N5 1.354(4) ?
C24 C25 1.380(4) ?
C25 F3 1.365(3) ?
C25 C26 1.375(4) ?
C26 C27 1.386(4) ?
C26 N7 1.398(4) ?
C27 F4 1.362(3) ?
C27 C28 1.378(4) ?
C28 N6 1.397(4) ?
C29 N6 1.343(4) ?
C29 H29 0.9300 ?
C30 N6 1.463(4) ?
C30 C31 1.482(5) ?
C30 C32 1.493(5) ?
C30 H30 0.9800 ?
C31 C32 1.498(5) ?
C31 H31A 0.9700 ?
C31 H31B 0.9700 ?
C32 H32A 0.9700 ?
C32 H32B 0.9700 ?
C33 N7 1.450(4) ?
C33 C34 1.519(5) ?
C33 H33A 0.9700 ?
C33 H33B 0.9700 ?
C34 N8 1.484(4) ?
C34 C37 1.524(4) ?
C34 H34 0.9800 ?
C35 N8 1.499(4) ?
C35 C36 1.499(4) ?
C35 C38 1.509(4) ?
C35 H35 0.9800 ?
C36 N7 1.453(4) ?
C36 H36A 0.9700 ?
C36 H36B 0.9700 ?
C37 H37A 0.9600 ?
C37 H37B 0.9600 ?
C37 H37C 0.9600 ?
C38 H38A 0.9600 ?
C38 H38B 0.9600 ?
C38 H38C 0.9600 ?
N5 H5A 0.8600 ?
N5 H5B 0.8600 ?
N8 H8A 0.9000 ?
N8 H8B 0.9000 ?
C39 C44 1.382(4) ?
C39 C40 1.385(4) ?
C39 C45 1.505(4) ?
C40 C41 1.397(4) ?
C40 H40 0.9300 ?
C41 C42 1.377(4) ?
C41 H41 0.9300 ?
C42 C43 1.376(5) ?
C42 C46 1.510(4) ?
C43 C44 1.380(5) ?
C43 H43 0.9300 ?
C44 H44 0.9300 ?
C45 O8 1.251(4) y
C45 O7 1.253(4) y
C46 O10 1.241(4) y
C46 O9 1.256(4) y
O11 H1W 0.8467 ?
O11 H2W 0.8454 ?
O12 H3W 0.8505 ?
O12 H4W 0.8491 ?
O13 H5W 0.9503 ?
O13 H6W 1.1238 ?

loop_
_geom_hbond_atom_site_label_D
_geom_hbond_atom_site_label_H
_geom_hbond_atom_site_label_A
_geom_hbond_site_symmetry_A
_geom_hbond_distance_DH
_geom_hbond_distance_HA
_geom_hbond_distance_DA
_geom_hbond_angle_DHA
N1 H1A O8 3_565 0.86 2.24 3.041(3) 156
N1 H1B O3 . 0.86 2.02 2.651(3) 129
N4 H4A O1 4_566 0.90 1.80 2.647(4) 156
N4 H4B O11 2_545 0.90 2.01 2.845(3) 153
N5 H5A O8 3_565 0.86 2.13 2.954(3) 160
N5 H5B O6 . 0.86 2.01 2.651(3) 131
N8 H8A O4 4_576 0.90 1.85 2.750(3) 175
N8 H8B O11 2 0.90 1.94 2.821(3) 166
O11 H1W O9 1_656 0.85 1.76 2.606(3) 174
O11 H2W O7 3_665 0.85 1.97 2.804(3) 171
O12 H3W O10 3_565 0.85 2.11 2.924(4) 159
O12 H4W O10 1_656 0.85 2.00 2.844(4) 174
O13 H5W O2 3_665 0.95 2.41 3.000(12) 120
C13 H13B O4 3_665 0.97 2.56 3.526(5) 178
C35 H35 O12 2 0.98 2.38 3.321(4) 161
C38 H38A O13 2 0.96 2.51 3.097(12) 120
C12 H12A Cg9 4_666 0.97 2.59 3.529(4) 162

loop_
_geom_torsion_atom_site_label_1
_geom_torsion_atom_site_label_2
_geom_torsion_atom_site_label_3
_geom_torsion_atom_site_label_4
_geom_torsion
O1 C1 C2 C10 10.0(5)
O2 C1 C2 C10 -170.0(3)
O1 C1 C2 C3 -173.4(3)
O2 C1 C2 C3 6.6(5)
C10 C2 C3 O3 174.0(3)
C1 C2 C3 O3 -2.6(5)
C10 C2 C3 C4 -6.4(4)
C1 C2 C3 C4 177.0(3)
O3 C3 C4 C9 177.9(3)
C2 C3 C4 C9 -1.7(4)
O3 C3 C4 C5 -0.5(4)
C2 C3 C4 C5 179.9(3)
C9 C4 C5 N1 171.4(3)
C3 C4 C5 N1 -10.2(5)
C9 C4 C5 C6 -5.5(4)
C3 C4 C5 C6 172.9(3)
N1 C5 C6 F1 0.7(5)
C4 C5 C6 F1 177.7(3)
N1 C5 C6 C7 -175.4(3)
C4 C5 C6 C7 1.6(5)
F1 C6 C7 C8 -177.3(3)
C5 C6 C7 C8 -1.3(6)
F1 C6 C7 N3 -1.5(5)
C5 C6 C7 N3 174.6(4)
N3 C7 C8 F2 13.7(6)
C6 C7 C8 F2 -170.5(3)
N3 C7 C8 C9 -170.5(4)
C6 C7 C8 C9 5.3(5)
F2 C8 C9 N2 -13.1(5)
C7 C8 C9 N2 171.2(3)
F2 C8 C9 C4 166.2(3)
C7 C8 C9 C4 -9.6(5)
C5 C4 C9 C8 9.4(5)
C3 C4 C9 C8 -169.0(3)
C5 C4 C9 N2 -171.3(3)
C3 C4 C9 N2 10.2(4)
C3 C2 C10 N2 6.6(5)
C1 C2 C10 N2 -176.6(3)
N2 C11 C12 C13 -106.1(3)
N2 C11 C13 C12 109.6(3)
N3 C14 C15 N4 -51.3(4)
N3 C14 C15 C18 -174.7(3)
N4 C16 C17 N3 56.3(5)
C19 C16 C17 N3 179.7(3)
C2 C10 N2 C9 2.2(5)
C2 C10 N2 C11 -171.9(3)
C8 C9 N2 C10 168.7(3)
C4 C9 N2 C10 -10.6(4)
C8 C9 N2 C11 -17.4(5)
C4 C9 N2 C11 163.4(3)
C12 C11 N2 C10 114.2(3)
C13 C11 N2 C10 45.1(4)
C12 C11 N2 C9 -59.7(4)
C13 C11 N2 C9 -128.8(3)
C8 C7 N3 C14 -129.4(4)
C6 C7 N3 C14 55.0(6)
C8 C7 N3 C17 30.0(6)
C6 C7 N3 C17 -145.7(4)
C15 C14 N3 C7 -138.7(4)
C15 C14 N3 C17 60.5(5)
C16 C17 N3 C7 135.3(4)
C16 C17 N3 C14 -63.0(5)
C17 C16 N4 C15 -50.3(4)
C19 C16 N4 C15 -175.9(3)
C14 C15 N4 C16 47.4(4)
C18 C15 N4 C16 174.3(3)
O1 C1 O2 Mn1 163.6(3)
C2 C1 O2 Mn1 -16.4(5)
O5 Mn1 O2 C1 171.9(4)
O3 Mn1 O2 C1 15.5(4)
O6 Mn1 O2 C1 88.8(4)
O7 Mn1 O2 C1 -100.8(4)
O8 Mn1 O2 C1 -62.8(4)
C2 C3 O3 Mn1 7.0(4)
C4 C3 O3 Mn1 -172.56(19)
O5 Mn1 O3 C3 -93.1(3)
O2 Mn1 O3 C3 -10.0(3)
O6 Mn1 O3 C3 -153.5(3)
O7 Mn1 O3 C3 70.5(3)
O8 Mn1 O3 C3 120.7(3)
O4 C20 C21 C29 -7.0(4)
O5 C20 C21 C29 174.4(3)
O4 C20 C21 C22 175.4(3)
O5 C20 C21 C22 -3.1(5)
C29 C21 C22 O6 -171.0(3)
C20 C21 C22 O6 6.6(5)
C29 C21 C22 C23 9.9(4)
C20 C21 C22 C23 -172.6(3)
O6 C22 C23 C28 178.0(3)
C21 C22 C23 C28 -2.8(4)
O6 C22 C23 C24 -5.5(4)
C21 C22 C23 C24 173.7(3)
C28 C23 C24 N5 -172.9(3)
C22 C23 C24 N5 10.5(4)
C28 C23 C24 C25 3.5(4)
C22 C23 C24 C25 -173.1(3)
N5 C24 C25 F3 -1.4(4)
C23 C24 C25 F3 -178.0(3)
N5 C24 C25 C26 176.8(3)
C23 C24 C25 C26 0.3(5)
F3 C25 C26 C27 176.9(3)
C24 C25 C26 C27 -1.3(5)
F3 C25 C26 N7 -3.9(5)
C24 C25 C26 N7 177.9(3)
C25 C26 C27 F4 173.4(3)
N7 C26 C27 F4 -5.9(5)
C25 C26 C27 C28 -1.7(5)
N7 C26 C27 C28 179.1(3)
F4 C27 C28 N6 9.1(5)
C26 C27 C28 N6 -176.0(3)
F4 C27 C28 C23 -169.3(3)
C26 C27 C28 C23 5.6(5)
C24 C23 C28 C27 -6.3(4)
C22 C23 C28 C27 170.3(3)
C24 C23 C28 N6 175.2(3)
C22 C23 C28 N6 -8.1(4)
C22 C21 C29 N6 -6.4(5)
C20 C21 C29 N6 175.8(3)
N6 C30 C31 C32 106.8(3)
N6 C30 C32 C31 -108.5(3)
N7 C33 C34 N8 -54.7(4)
N7 C33 C34 C37 -174.6(3)
N8 C35 C36 N7 51.8(3)
C38 C35 C36 N7 170.3(3)
C21 C29 N6 C28 -5.1(5)
C21 C29 N6 C30 169.6(3)
C27 C28 N6 C29 -166.3(3)
C23 C28 N6 C29 12.2(4)
C27 C28 N6 C30 19.2(5)
C23 C28 N6 C30 -162.3(3)
C31 C30 N6 C29 -116.4(3)
C32 C30 N6 C29 -47.3(4)
C31 C30 N6 C28 58.1(4)
C32 C30 N6 C28 127.3(3)
C25 C26 N7 C33 -37.3(5)
C27 C26 N7 C33 141.8(4)
C25 C26 N7 C36 127.9(4)
C27 C26 N7 C36 -52.9(5)
C34 C33 N7 C26 -135.1(3)
C34 C33 N7 C36 58.6(4)
C35 C36 N7 C26 134.6(3)
C35 C36 N7 C33 -58.8(4)
C33 C34 N8 C35 54.3(3)
C37 C34 N8 C35 176.9(3)
C36 C35 N8 C34 -51.8(3)
C38 C35 N8 C34 -172.3(3)
O4 C20 O5 Mn1 -173.4(3)
C21 C20 O5 Mn1 5.1(6)
O2 Mn1 O5 C20 -148.0(4)
O3 Mn1 O5 C20 -67.6(5)
O6 Mn1 O5 C20 -6.4(4)
O7 Mn1 O5 C20 127.3(4)
O8 Mn1 O5 C20 75.3(4)
C21 C22 O6 Mn1 -11.2(4)
C23 C22 O6 Mn1 167.89(19)
O5 Mn1 O6 C22 9.3(3)
O2 Mn1 O6 C22 96.8(3)
O3 Mn1 O6 C22 168.7(3)
O7 Mn1 O6 C22 -70.2(3)
O8 Mn1 O6 C22 -104.8(3)
C44 C39 C40 C41 0.4(5)
C45 C39 C40 C41 179.8(3)
C39 C40 C41 C42 0.5(5)
C40 C41 C42 C43 -0.2(5)
C40 C41 C42 C46 178.7(3)
C41 C42 C43 C44 -0.9(5)
C46 C42 C43 C44 -179.8(3)
C42 C43 C44 C39 1.7(6)
C40 C39 C44 C43 -1.4(5)
C45 C39 C44 C43 179.1(3)
C44 C39 C45 O8 176.4(3)
C40 C39 C45 O8 -3.1(5)
C44 C39 C45 O7 -4.8(5)
C40 C39 C45 O7 175.7(3)
C43 C42 C46 O10 -156.2(4)
C41 C42 C46 O10 24.9(5)
C43 C42 C46 O9 25.0(5)
C41 C42 C46 O9 -153.9(4)
O8 C45 O7 Mn1 -0.2(3)
C39 C45 O7 Mn1 -179.0(2)
O5 Mn1 O7 C45 -119.6(2)
O2 Mn1 O7 C45 145.4(2)
O3 Mn1 O7 C45 66.9(2)
O6 Mn1 O7 C45 -42.6(2)
O8 Mn1 O7 C45 0.11(18)
O7 C45 O8 Mn1 0.2(3)
C39 C45 O8 Mn1 179.0(3)
O5 Mn1 O8 C45 70.51(19)
O2 Mn1 O8 C45 -47.3(2)
O3 Mn1 O8 C45 -123.57(18)
O6 Mn1 O8 C45 149.90(18)
O7 Mn1 O8 C45 -0.11(18)
